data_7041017
loop_
_publ_author_name
'Wei, Rong-Min'
'Kong, Ming'
'Cao, Fan'
'Li, Jing'
'Pu, Tian-Cheng'
'Yang, Li'
'Zhang, Xiu-Ling'
'Song, You'

_publ_section_title
;
 Water induced spin-crossover behaviour and magneto-structural correlation
 in octacyanotungstate(iv)-based iron(ii) complexes.
;
_journal_issue 46
_journal_name_full 'Dalton transactions (Cambridge, England : 2003)'
_journal_page_first 18643
_journal_page_last 18652
_journal_paper_doi 10.1039/c6dt03421g
_journal_volume 45
_journal_year 2016
_chemical_formula_moiety 'C56 H64 Fe2 N16 O12 W'
_chemical_formula_sum 'C56 H64 Fe2 N16 O12 W'
_chemical_formula_weight 1448.74
_space_group_crystal_system cubic
_space_group_IT_number 230
_space_group_name_Hall '-I 4bd 2c 3'
_space_group_name_H-M_alt 'I a -3 d'
_symmetry_space_group_name_Hall '-I 4bd 2c 3'
_symmetry_space_group_name_H-M 'I a -3 d'
_atom_sites_solution_hydrogens mixed
_audit_creation_method SHELXL-2014/7
_audit_update_record
;
2016-10-09 deposited with the CCDC.
2016-10-24 downloaded from the CCDC.
;
_cell_angle_alpha 90
_cell_angle_beta 90
_cell_angle_gamma 90
_cell_formula_units_Z 24
_cell_length_a 34.1814(9)
_cell_length_b 34.1814(9)
_cell_length_c 34.1814(9)
_cell_measurement_reflns_used 13055
_cell_measurement_temperature 123(2)
_cell_measurement_theta_max 25.6
_cell_measurement_theta_min 2.23
_cell_volume 39936.5(18)
_computing_cell_refinement 'Bruker SMART'
_computing_data_collection 'Bruker SMART'
_computing_data_reduction 'Bruker SAINT'
_computing_molecular_graphics 'Bruker SHELXTL'
_computing_publication_material 'Bruker SHELXTL'
_computing_structure_refinement 'SHELXL-2014/7 (Sheldrick, 2014)'
_computing_structure_solution 'Bruker SHELXTL'
_diffrn_ambient_temperature 123(2)
_diffrn_measured_fraction_theta_full 0.998
_diffrn_measured_fraction_theta_max 0.998
_diffrn_measurement_device_type 'CCD area detector'
_diffrn_measurement_method 'phi and omega scans'
_diffrn_radiation_type MoK\a
_diffrn_radiation_wavelength 0.71073
_diffrn_reflns_av_R_equivalents 0.1194
_diffrn_reflns_av_unetI/netI 0.0259
_diffrn_reflns_Laue_measured_fraction_full 0.998
_diffrn_reflns_Laue_measured_fraction_max 0.998
_diffrn_reflns_limit_h_max 44
_diffrn_reflns_limit_h_min -42
_diffrn_reflns_limit_k_max 40
_diffrn_reflns_limit_k_min -44
_diffrn_reflns_limit_l_max 44
_diffrn_reflns_limit_l_min -44
_diffrn_reflns_number 158218
_diffrn_reflns_point_group_measured_fraction_full 0.998
_diffrn_reflns_point_group_measured_fraction_max 0.998
_diffrn_reflns_theta_full 25.242
_diffrn_reflns_theta_max 27.495
_diffrn_reflns_theta_min 1.685
_exptl_absorpt_coefficient_mu 2.221
_exptl_absorpt_correction_T_max 0.640
_exptl_absorpt_correction_T_min 0.592
_exptl_absorpt_correction_type multi-scan
_exptl_absorpt_process_details sadabs
_exptl_crystal_colour green
_exptl_crystal_density_diffrn 1.444
_exptl_crystal_density_method not
_exptl_crystal_description block
_exptl_crystal_F_000 17564
_exptl_crystal_size_max 0.250
_exptl_crystal_size_mid 0.200
_exptl_crystal_size_min 0.200
_refine_diff_density_max 1.916
_refine_diff_density_min -1.575
_refine_diff_density_rms 0.175
_refine_ls_extinction_method none
_refine_ls_goodness_of_fit_ref 1.078
_refine_ls_hydrogen_treatment mixed
_refine_ls_matrix_type full
_refine_ls_number_parameters 227
_refine_ls_number_reflns 3837
_refine_ls_number_restraints 92
_refine_ls_restrained_S_all 1.095
_refine_ls_R_factor_all 0.0976
_refine_ls_R_factor_gt 0.0573
_refine_ls_shift/su_max 0.000
_refine_ls_shift/su_mean 0.000
_refine_ls_structure_factor_coef Fsqd
_refine_ls_weighting_details 'w=1/[\s^2^(Fo^2^)+(0.0926P)^2^+919.6862P] where P=(Fo^2^+2Fc^2^)/3'
_refine_ls_weighting_scheme calc
_refine_ls_wR_factor_gt 0.1567
_refine_ls_wR_factor_ref 0.2101
_reflns_Friedel_coverage 0.000
_reflns_number_gt 2679
_reflns_number_total 3837
_reflns_threshold_expression 'I > 2\s(I)'
_cod_data_source_file c6dt03421g2.cif
_cod_data_source_block 1-123
_cod_depositor_comments 'Adding full bibliography for 7041017--7041023.cif.'
_cod_original_cell_volume 39936(3)
_cod_database_code 7041017
_shelx_shelxl_version_number 2014/7
_shelx_space_group_comment
; 
The symmetry employed for this shelxl refinement is uniquely defined 
by the following loop, which should always be used as a source of 
symmetry information in preference to the above space-group names. 
They are only intended as comments. 
;
_shelx_estimated_absorpt_t_min 0.607
_shelx_estimated_absorpt_t_max 0.665

loop_
_space_group_symop_operation_xyz
'x, y, z'
'-x+1/2, -y, z+1/2'
'-x, y+1/2, -z+1/2'
'x+1/2, -y+1/2, -z'
'z, x, y'
'z+1/2, -x+1/2, -y'
'-z+1/2, -x, y+1/2'
'-z, x+1/2, -y+1/2'
'y, z, x'
'-y, z+1/2, -x+1/2'
'y+1/2, -z+1/2, -x'
'-y+1/2, -z, x+1/2'
'y+3/4, x+1/4, -z+1/4'
'-y+3/4, -x+3/4, -z+3/4'
'y+1/4, -x+1/4, z+3/4'
'-y+1/4, x+3/4, z+1/4'
'x+3/4, z+1/4, -y+1/4'
'-x+1/4, z+3/4, y+1/4'
'-x+3/4, -z+3/4, -y+3/4'
'x+1/4, -z+1/4, y+3/4'
'z+3/4, y+1/4, -x+1/4'
'z+1/4, -y+1/4, x+3/4'
'-z+1/4, y+3/4, x+1/4'
'-z+3/4, -y+3/4, -x+3/4'
'x+1/2, y+1/2, z+1/2'
'-x+1, -y+1/2, z+1'
'-x+1/2, y+1, -z+1'
'x+1, -y+1, -z+1/2'
'z+1/2, x+1/2, y+1/2'
'z+1, -x+1, -y+1/2'
'-z+1, -x+1/2, y+1'
'-z+1/2, x+1, -y+1'
'y+1/2, z+1/2, x+1/2'
'-y+1/2, z+1, -x+1'
'y+1, -z+1, -x+1/2'
'-y+1, -z+1/2, x+1'
'y+5/4, x+3/4, -z+3/4'
'-y+5/4, -x+5/4, -z+5/4'
'y+3/4, -x+3/4, z+5/4'
'-y+3/4, x+5/4, z+3/4'
'x+5/4, z+3/4, -y+3/4'
'-x+3/4, z+5/4, y+3/4'
'-x+5/4, -z+5/4, -y+5/4'
'x+3/4, -z+3/4, y+5/4'
'z+5/4, y+3/4, -x+3/4'
'z+3/4, -y+3/4, x+5/4'
'-z+3/4, y+5/4, x+3/4'
'-z+5/4, -y+5/4, -x+5/4'
'-x, -y, -z'
'x-1/2, y, -z-1/2'
'x, -y-1/2, z-1/2'
'-x-1/2, y-1/2, z'
'-z, -x, -y'
'-z-1/2, x-1/2, y'
'z-1/2, x, -y-1/2'
'z, -x-1/2, y-1/2'
'-y, -z, -x'
'y, -z-1/2, x-1/2'
'-y-1/2, z-1/2, x'
'y-1/2, z, -x-1/2'
'-y-3/4, -x-1/4, z-1/4'
'y-3/4, x-3/4, z-3/4'
'-y-1/4, x-1/4, -z-3/4'
'y-1/4, -x-3/4, -z-1/4'
'-x-3/4, -z-1/4, y-1/4'
'x-1/4, -z-3/4, -y-1/4'
'x-3/4, z-3/4, y-3/4'
'-x-1/4, z-1/4, -y-3/4'
'-z-3/4, -y-1/4, x-1/4'
'-z-1/4, y-1/4, -x-3/4'
'z-1/4, -y-3/4, -x-1/4'
'z-3/4, y-3/4, x-3/4'
'-x+1/2, -y+1/2, -z+1/2'
'x, y+1/2, -z'
'x+1/2, -y, z'
'-x, y, z+1/2'
'-z+1/2, -x+1/2, -y+1/2'
'-z, x, y+1/2'
'z, x+1/2, -y'
'z+1/2, -x, y'
'-y+1/2, -z+1/2, -x+1/2'
'y+1/2, -z, x'
'-y, z, x+1/2'
'y, z+1/2, -x'
'-y-1/4, -x+1/4, z+1/4'
'y-1/4, x-1/4, z-1/4'
'-y+1/4, x+1/4, -z-1/4'
'y+1/4, -x-1/4, -z+1/4'
'-x-1/4, -z+1/4, y+1/4'
'x+1/4, -z-1/4, -y+1/4'
'x-1/4, z-1/4, y-1/4'
'-x+1/4, z+1/4, -y-1/4'
'-z-1/4, -y+1/4, x+1/4'
'-z+1/4, y+1/4, -x-1/4'
'z+1/4, -y-1/4, -x+1/4'
'z-1/4, y-1/4, x-1/4'

loop_
_atom_site_label
_atom_site_type_symbol
_atom_site_fract_x
_atom_site_fract_y
_atom_site_fract_z
_atom_site_U_iso_or_equiv
_atom_site_adp_type
_atom_site_occupancy
_atom_site_site_symmetry_order
_atom_site_calc_flag
_atom_site_refinement_flags_posn
_atom_site_refinement_flags_adp
_atom_site_refinement_flags_occupancy
_atom_site_disorder_assembly
_atom_site_disorder_group
C1 C 0.0190(2) 0.7166(2) 0.0745(3) 0.0396(17) Uani 1 1 d . . . . .
C2 C 0.0521(2) 0.7783(2) 0.1045(2) 0.0360(16) Uani 1 1 d . . . . .
C3 C 0.1064(2) 0.8979(3) 0.0441(3) 0.046(2) Uani 1 1 d . . . . .
H3 H 0.1215 0.8912 0.0217 0.055 Uiso 1 1 calc R U . . .
C4 C 0.0919(3) 0.9361(3) 0.0469(3) 0.055(2) Uani 1 1 d . . . . .
C5 C 0.0692(3) 0.9453(3) 0.0788(3) 0.066(3) Uani 1 1 d . . . . .
H5 H 0.0581 0.9707 0.0815 0.079 Uiso 1 1 calc R U . . .
C6 C 0.0626(3) 0.9169(4) 0.1071(3) 0.067(3) Uani 1 1 d . . . . .
H6 H 0.0472 0.9227 0.1294 0.081 Uiso 1 1 calc R U . . .
C7 C 0.0787(3) 0.8803(3) 0.1024(3) 0.053(2) Uani 1 1 d . . . . .
H7 H 0.0745 0.8613 0.1222 0.064 Uiso 1 1 calc R U . . .
C8 C 0.1277(3) 0.7310(3) 0.0492(3) 0.063(2) Uani 1 1 d . U . . .
H8 H 0.1000 0.7327 0.0496 0.076 Uiso 1 1 calc R U . . .
C9 C 0.1459(4) 0.6962(4) 0.0387(5) 0.086(3) Uani 1 1 d D U . . .
C10 C 0.1857(4) 0.6927(4) 0.0385(4) 0.089(3) Uani 1 1 d . U . . .
H10 H 0.1978 0.6688 0.0311 0.106 Uiso 1 1 calc R U . . .
C11 C 0.2072(4) 0.7231(4) 0.0490(4) 0.078(3) Uani 1 1 d . U . . .
H11 H 0.2349 0.7211 0.0493 0.094 Uiso 1 1 calc R U . . .
C12 C 0.1896(3) 0.7574(3) 0.0592(3) 0.057(2) Uani 1 1 d . U . . .
H12 H 0.2056 0.7787 0.0668 0.068 Uiso 1 1 calc R U . . .
C13 C 0.1010(3) 0.9659(3) 0.0150(4) 0.068(3) Uani 1 1 d D . . . .
H13A H 0.1105 0.9524 -0.0073 0.103 Uiso 0.46(2) 1 d R U P A 1
H13B H 0.0784 0.9802 0.0072 0.103 Uiso 0.46(2) 1 d R U P A 1
H13C H 0.1283 0.9706 0.0173 0.103 Uiso 0.54(2) 1 d R U P A 2
H13D H 0.0961 0.9558 -0.0104 0.103 Uiso 0.54(2) 1 d R U P A 2
C14 C 0.1194(12) 0.6622(8) 0.0316(14) 0.112(4) Uani 0.46(2) 1 d D U P A 1
H14A H 0.1350 0.6391 0.0235 0.134 Uiso 0.46(2) 1 calc R U P A 1
H14B H 0.1054 0.6555 0.0560 0.134 Uiso 0.46(2) 1 calc R U P A 1
C14' C 0.1243(10) 0.6608(7) 0.0248(13) 0.113(4) Uani 0.54(2) 1 d D U P A 2
H14C H 0.1422 0.6441 0.0093 0.136 Uiso 0.54(2) 1 calc R U P A 2
H14D H 0.1153 0.6455 0.0476 0.136 Uiso 0.54(2) 1 calc R U P A 2
Fe1 Fe 0.1250 0.81617(3) 0.06617(3) 0.0327(4) Uani 1 2 d S T P . .
N1 N 0.0300(2) 0.6990(2) 0.0482(2) 0.0469(17) Uani 1 1 d . . . . .
N2 N 0.0790(2) 0.7929(2) 0.0908(2) 0.0413(16) Uani 1 1 d . . . . .
N3 N 0.10016(19) 0.8704(2) 0.0713(2) 0.0443(17) Uani 1 1 d . . . . .
N4 N 0.1500(2) 0.7625(2) 0.0589(2) 0.0459(17) Uani 1 1 d . . . . .
O2 O 0.0914(4) 0.6717(4) 0.0013(4) 0.141(4) Uani 1 1 d D U . . .
H2A H 0.0704(11) 0.679(2) -0.008(4) 0.170 Uiso 1 1 d D U . B 1
O1 O 0.1275(6) 0.9947(5) 0.0279(6) 0.075(7) Uani 0.46(2) 1 d D . P A 1
H1AC H 0.1476(10) 0.9922(19) 0.0131(10) 0.112 Uiso 0.46(2) 1 d D U P A 1
O1' O 0.0799(9) 1.0001(7) 0.0174(9) 0.179(16) Uani 0.54(2) 1 d D . P A 2
H1BB H 0.0581(13) 1.011(4) 0.022(5) 0.269 Uiso 0.54(2) 1 d D U P A 2
W1 W 0.0000 0.7500 0.1250 0.0294(2) Uani 1 4 d S T P . 2
O3 O 1.0000 1.0000 1.0000 0.113(10) Uiso 0.75 6 d S U P C 1
O4 O 0.2821(13) 0.6250 0.0321(13) 0.213(14) Uiso 0.5 2 d S U P D 1
O3' O 0.9383(9) 0.9383(9) 0.9383(9) 0.238(14) Uiso 0.75 3 d S U P E 2
O4' O 0.2500 0.6250 0.0000 0.199(16) Uiso 0.5 4 d S U P F 2
O5 O 0.1250 0.6815(10) 0.9315(10) 0.175(13) Uiso 0.5 2 d DS U P . .
H5A H 0.104(2) 0.691(3) 0.9380(16) 0.210 Uiso 0.5 1 d D U P . .

loop_
_atom_site_aniso_label
_atom_site_aniso_U_11
_atom_site_aniso_U_22
_atom_site_aniso_U_33
_atom_site_aniso_U_23
_atom_site_aniso_U_13
_atom_site_aniso_U_12
C1 0.033(4) 0.039(4) 0.046(5) -0.001(4) -0.002(3) 0.000(3)
C2 0.029(4) 0.040(4) 0.039(4) 0.003(3) 0.000(3) -0.001(3)
C3 0.034(4) 0.057(5) 0.046(5) 0.017(4) 0.002(4) 0.000(4)
C4 0.033(4) 0.073(7) 0.059(6) 0.015(5) -0.002(4) -0.001(4)
C5 0.063(7) 0.061(6) 0.073(7) 0.006(5) 0.009(6) 0.005(5)
C6 0.063(7) 0.078(8) 0.060(6) -0.010(6) 0.019(5) -0.003(6)
C7 0.043(5) 0.068(6) 0.048(5) -0.003(4) 0.008(4) -0.004(4)
C8 0.067(6) 0.049(5) 0.073(6) -0.005(5) 0.006(5) 0.003(5)
C9 0.097(6) 0.063(5) 0.098(6) -0.013(5) -0.002(5) 0.014(5)
C10 0.096(6) 0.076(6) 0.094(6) -0.005(5) 0.011(6) 0.034(5)
C11 0.077(6) 0.079(6) 0.078(6) 0.000(5) 0.014(5) 0.031(5)
C12 0.045(5) 0.064(5) 0.061(5) 0.014(4) 0.012(4) 0.015(4)
C13 0.060(6) 0.065(7) 0.081(8) 0.028(6) -0.006(6) 0.009(5)
C14 0.113(8) 0.093(7) 0.130(8) -0.015(7) -0.004(7) 0.015(7)
C14' 0.115(8) 0.093(7) 0.132(8) -0.016(7) 0.001(7) 0.013(7)
Fe1 0.0221(7) 0.0380(5) 0.0380(5) 0.0070(6) 0.0020(4) -0.0020(4)
N1 0.038(4) 0.050(4) 0.053(4) -0.007(3) 0.000(3) 0.006(3)
N2 0.035(4) 0.039(4) 0.050(4) 0.006(3) -0.007(3) -0.008(3)
N3 0.027(3) 0.062(5) 0.044(4) 0.006(3) 0.004(3) 0.002(3)
N4 0.039(4) 0.049(4) 0.049(4) 0.005(3) 0.005(3) 0.006(3)
O2 0.137(8) 0.130(7) 0.157(8) -0.021(7) -0.007(7) 0.012(7)
O1 0.093(15) 0.047(10) 0.084(14) 0.013(8) 0.025(10) -0.005(9)
O1' 0.22(3) 0.13(2) 0.19(3) 0.105(19) 0.09(2) 0.09(2)
W1 0.0246(2) 0.0246(2) 0.0391(4) 0.000 0.000 0.000

loop_
_atom_type_symbol
_atom_type_description
_atom_type_scat_dispersion_real
_atom_type_scat_dispersion_imag
_atom_type_scat_source
C C 0.0033 0.0016 'International Tables Vol C Tables 4.2.6.8 and 6.1.1.4'
H H 0.0000 0.0000 'International Tables Vol C Tables 4.2.6.8 and 6.1.1.4'
N N 0.0061 0.0033 'International Tables Vol C Tables 4.2.6.8 and 6.1.1.4'
O O 0.0106 0.0060 'International Tables Vol C Tables 4.2.6.8 and 6.1.1.4'
Fe Fe 0.3463 0.8444 'International Tables Vol C Tables 4.2.6.8 and 6.1.1.4'
W W -0.8490 6.8722 'International Tables Vol C Tables 4.2.6.8 and 6.1.1.4'

loop_
_geom_angle_atom_site_label_1
_geom_angle_atom_site_label_2
_geom_angle_atom_site_label_3
_geom_angle
_geom_angle_site_symmetry_1
_geom_angle_site_symmetry_3
N1 C1 W1 178.4(7) . .
N2 C2 W1 175.0(7) . .
N3 C3 C4 123.3(9) . .
N3 C3 H3 118.3 . .
C4 C3 H3 118.3 . .
C5 C4 C3 118.0(9) . .
C5 C4 C13 121.9(10) . .
C3 C4 C13 120.1(9) . .
C4 C5 C6 118.8(11) . .
C4 C5 H5 120.6 . .
C6 C5 H5 120.6 . .
C7 C6 C5 119.4(10) . .
C7 C6 H6 120.3 . .
C5 C6 H6 120.3 . .
N3 C7 C6 122.8(10) . .
N3 C7 H7 118.6 . .
C6 C7 H7 118.6 . .
N4 C8 C9 119.4(11) . .
N4 C8 H8 120.3 . .
C9 C8 H8 120.3 . .
C10 C9 C8 121.4(12) . .
C10 C9 C14' 114.8(18) . .
C8 C9 C14' 123.7(19) . .
C10 C9 C14 122(2) . .
C8 C9 C14 116(2) . .
C11 C10 C9 118.9(12) . .
C11 C10 H10 120.6 . .
C9 C10 H10 120.6 . .
C10 C11 C12 120.1(13) . .
C10 C11 H11 120.0 . .
C12 C11 H11 120.0 . .
C11 C12 N4 123.1(12) . .
C11 C12 H12 118.4 . .
N4 C12 H12 118.4 . .
O1' C13 C4 114.7(14) . .
O1 C13 C4 112.1(12) . .
O1 C13 H13A 111.7 . .
C4 C13 H13A 108.7 . .
O1 C13 H13B 104.7 . .
C4 C13 H13B 112.2 . .
H13A C13 H13B 107.4 . .
O1' C13 H13C 111.7 . .
C4 C13 H13C 104.8 . .
O1' C13 H13D 105.7 . .
C4 C13 H13D 111.9 . .
H13C C13 H13D 107.9 . .
O2 C14 C9 109.9(18) . .
O2 C14 H14A 109.7 . .
C9 C14 H14A 109.7 . .
O2 C14 H14B 109.7 . .
C9 C14 H14B 109.7 . .
H14A C14 H14B 108.2 . .
O2 C14' C9 110.8(17) . .
O2 C14' H14C 109.5 . .
C9 C14' H14C 109.5 . .
O2 C14' H14D 109.5 . .
C9 C14' H14D 109.5 . .
H14C C14' H14D 108.1 . .
N2 Fe1 N2 178.0(4) 18_554 .
N2 Fe1 N4 91.4(3) 18_554 18_554
N2 Fe1 N4 90.1(3) . 18_554
N2 Fe1 N4 90.1(3) 18_554 .
N2 Fe1 N4 91.4(3) . .
N4 Fe1 N4 87.5(4) 18_554 .
N2 Fe1 N3 88.7(3) 18_554 .
N2 Fe1 N3 89.8(3) . .
N4 Fe1 N3 90.7(3) 18_554 .
N4 Fe1 N3 177.9(3) . .
N2 Fe1 N3 89.8(3) 18_554 18_554
N2 Fe1 N3 88.7(3) . 18_554
N4 Fe1 N3 177.9(3) 18_554 18_554
N4 Fe1 N3 90.7(3) . 18_554
N3 Fe1 N3 91.0(4) . 18_554
C2 N2 Fe1 177.8(7) . .
C7 N3 C3 117.5(9) . .
C7 N3 Fe1 121.7(7) . .
C3 N3 Fe1 120.7(6) . .
C12 N4 C8 117.1(9) . .
C12 N4 Fe1 122.0(7) . .
C8 N4 Fe1 120.5(7) . .
C14 O2 H2A 156(10) . .
C13 O1 H1AC 105(5) . .
C13 O1' H1BB 149(10) . .
C2 W1 C2 141.9(4) . 26_464
C2 W1 C2 96.12(13) . 63_666
C2 W1 C2 96.12(13) 26_464 63_666
C2 W1 C2 96.12(13) . 88_465
C2 W1 C2 96.12(13) 26_464 88_465
C2 W1 C2 141.9(4) 63_666 88_465
C2 W1 C1 71.8(3) . 63_666
C2 W1 C1 146.3(3) 26_464 63_666
C2 W1 C1 74.2(3) 63_666 63_666
C2 W1 C1 75.6(3) 88_465 63_666
C2 W1 C1 75.6(3) . 26_464
C2 W1 C1 74.2(3) 26_464 26_464
C2 W1 C1 71.8(3) 63_666 26_464
C2 W1 C1 146.3(3) 88_465 26_464
C1 W1 C1 129.3(3) 63_666 26_464
C2 W1 C1 146.3(3) . 88_465
C2 W1 C1 71.8(3) 26_464 88_465
C2 W1 C1 75.6(3) 63_666 88_465
C2 W1 C1 74.2(3) 88_465 88_465
C1 W1 C1 74.6(4) 63_666 88_465
C1 W1 C1 129.3(3) 26_464 88_465
C2 W1 C1 74.3(3) . .
C2 W1 C1 75.6(3) 26_464 .
C2 W1 C1 146.3(3) 63_666 .
C2 W1 C1 71.8(3) 88_465 .
C1 W1 C1 129.3(3) 63_666 .
C1 W1 C1 74.6(4) 26_464 .
C1 W1 C1 129.3(3) 88_465 .

loop_
_geom_bond_atom_site_label_1
_geom_bond_atom_site_label_2
_geom_bond_distance
_geom_bond_site_symmetry_2
C1 N1 1.144(11) .
C1 W1 2.171(9) .
C2 N2 1.145(10) .
C2 W1 2.144(8) .
C3 N3 1.340(11) .
C3 C4 1.400(14) .
C3 H3 0.9500 .
C4 C5 1.374(15) .
C4 C13 1.525(14) .
C5 C6 1.387(16) .
C5 H5 0.9500 .
C6 C7 1.377(15) .
C6 H6 0.9500 .
C7 N3 1.336(11) .
C7 H7 0.9500 .
C8 N4 1.361(13) .
C8 C9 1.389(16) .
C8 H8 0.9500 .
C9 C10 1.367(19) .
C9 C14' 1.493(18) .
C9 C14 1.493(19) .
C10 C11 1.322(19) .
C10 H10 0.9500 .
C11 C12 1.361(15) .
C11 H11 0.9500 .
C12 N4 1.364(11) .
C12 H12 0.9500 .
C13 O1' 1.37(2) .
C13 O1 1.41(2) .
C13 H13A 0.9505 .
C13 H13B 0.9507 .
C13 H13C 0.9506 .
C13 H13D 0.9506 .
C14 O2 1.448(19) .
C14 H14A 0.9900 .
C14 H14B 0.9900 .
C14' O2 1.433(18) .
C14' H14C 0.9900 .
C14' H14D 0.9900 .
Fe1 N2 1.954(7) 18_554
Fe1 N2 1.954(7) .
Fe1 N4 2.040(7) 18_554
Fe1 N4 2.040(7) .
Fe1 N3 2.046(8) .
Fe1 N3 2.046(8) 18_554
O2 H2A 0.820(2) .
O1 H1AC 0.86(2) .
O1' H1BB 0.850(2) .
W1 C2 2.144(8) 26_464
W1 C2 2.144(8) 63_666
W1 C2 2.144(8) 88_465
W1 C1 2.171(9) 63_666
W1 C1 2.171(9) 26_464
W1 C1 2.171(9) 88_465
O5 H5A 0.820(2) .

loop_
_geom_hbond_atom_site_label_D
_geom_hbond_atom_site_label_H
_geom_hbond_atom_site_label_A
_geom_hbond_distance_DH
_geom_hbond_distance_HA
_geom_hbond_distance_DA
_geom_hbond_angle_DHA
_geom_hbond_site_symmetry_A
O1 H1AC N1 0.86(2) 2.31(3) 2.85(2) 121(4) 82_465
O5 H5A O2 0.820(2) 2.30(2) 2.67(3) 108(3) 1_556

loop_
_geom_torsion_atom_site_label_1
_geom_torsion_atom_site_label_2
_geom_torsion_atom_site_label_3
_geom_torsion_atom_site_label_4
_geom_torsion
N3 C3 C4 C5 -1.8(15)
N3 C3 C4 C13 178.8(9)
C3 C4 C5 C6 1.7(16)
C13 C4 C5 C6 -178.9(10)
C4 C5 C6 C7 -0.4(18)
C5 C6 C7 N3 -1.2(17)
N4 C8 C9 C10 1(2)
N4 C8 C9 C14' -176(2)
N4 C8 C9 C14 175(2)
C8 C9 C10 C11 0(2)
C14' C9 C10 C11 177(2)
C14 C9 C10 C11 -173(2)
C9 C10 C11 C12 -1(2)
C10 C11 C12 N4 -0.7(19)
C5 C4 C13 O1' -10(2)
C3 C4 C13 O1' 169.3(19)
C5 C4 C13 O1 72.1(15)
C3 C4 C13 O1 -108.5(14)
C10 C9 C14 O2 -128(3)
C8 C9 C14 O2 58(4)
C10 C9 C14' O2 -141(3)
C8 C9 C14' O2 36(4)
C6 C7 N3 C3 1.2(14)
C6 C7 N3 Fe1 178.1(8)
C4 C3 N3 C7 0.4(13)
C4 C3 N3 Fe1 -176.7(7)
C11 C12 N4 C8 2.3(15)
C11 C12 N4 Fe1 -170.4(9)
C9 C8 N4 C12 -2.4(16)
C9 C8 N4 Fe1 170.3(10)
